data_8000140
loop_
_publ_author_name
'Goto, Kenta'
'Shinmyozu, Teruo'

_publ_section_title
;
 Regulated Formation of 2D Water Layers with Alternating Six-membered
 Quasi-planar and Chair Cluster Units by 1D Supramolecular Chain
;
_journal_issue 9
_journal_name_full 'Chemistry Letters'
_journal_page_first 1100
_journal_paper_doi 10.1246/cl.2007.1100
_journal_volume 36
_journal_year 2007
_chemical_formula_sum 'C5 H11 N3 O3'
_chemical_formula_weight 161.16
_chemical_name_common 4NHMe6Opym
_chemical_name_systematic 4-methylamino-6-oxopyrimidine
_space_group_IT_number 2
_symmetry_cell_setting triclinic
_symmetry_Int_Tables_number 2
_symmetry_space_group_name_Hall '-P 1'
_symmetry_space_group_name_H-M 'P -1'
_cell_angle_alpha 83.622(4)
_cell_angle_beta 87.979(3)
_cell_angle_gamma 84.641(2)
_cell_formula_units_Z 2
_cell_length_a 4.9585(3)
_cell_length_b 7.5475(4)
_cell_length_c 10.443(1)
_cell_measurement_reflns_used 2596
_cell_measurement_temperature 113.2
_cell_measurement_theta_max 27.4
_cell_measurement_theta_min 2.7
_cell_volume 386.58(5)
_computing_cell_refinement PROCESS-AUTO
_computing_data_collection PROCESS-AUTO
_computing_data_reduction 'teXsan Ver. 1.11'
_computing_publication_material 'teXsan Ver. 1.11'
_computing_structure_refinement 'teXsan Ver. 1.10'
_computing_structure_solution SIR97
_diffrn_detector_area_resol_mean 10.00
_diffrn_measured_fraction_theta_full 0.9693
_diffrn_measured_fraction_theta_max 0.9693
_diffrn_measurement_device_type 'Rigaku RAXIS-RAPID Imaging Plate'
_diffrn_measurement_method \w
_diffrn_radiation_probe x-ray
_diffrn_radiation_type 'Mo K\a'
_diffrn_radiation_wavelength 0.7107
_diffrn_reflns_av_R_equivalents 0.037
_diffrn_reflns_limit_h_max 6
_diffrn_reflns_limit_h_min 0
_diffrn_reflns_limit_k_max 9
_diffrn_reflns_limit_k_min -9
_diffrn_reflns_limit_l_max 13
_diffrn_reflns_limit_l_min -13
_diffrn_reflns_number 3422
_diffrn_reflns_theta_full 27.48
_diffrn_reflns_theta_max 27.48
_exptl_absorpt_coefficient_mu 0.114
_exptl_absorpt_correction_type none
_exptl_crystal_colour colorless
_exptl_crystal_density_diffrn 1.384
_exptl_crystal_density_method 'not measured'
_exptl_crystal_description platelet
_exptl_crystal_size_max 0.680
_exptl_crystal_size_mid 0.200
_exptl_crystal_size_min 0.100
_refine_diff_density_max 0.34
_refine_diff_density_min -0.44
_refine_ls_extinction_method none
_refine_ls_goodness_of_fit_ref 1.834
_refine_ls_hydrogen_treatment refall
_refine_ls_number_parameters 152
_refine_ls_number_reflns 1707
_refine_ls_R_factor_gt 0.0393
_refine_ls_shift/su_max 0.0003
_refine_ls_structure_factor_coef Fsqd
_refine_ls_weighting_details 'w = 1/[\s^2^(Fo^2^) + (0.05000(Max(Fo^2^,0) + 2Fc^2^)/3)^2^]'
_refine_ls_weighting_scheme calc
_refine_ls_wR_factor_ref 0.1214
_reflns_number_gt 1530
_reflns_number_total 1707
_reflns_threshold_expression F^2^>2.0\s(F^2^)
_cod_data_source_file 36-1100sup1.cif
_cod_data_source_block 4NHMe6Opym_dihydrate
_cod_database_code 8000140

loop_
_symmetry_equiv_pos_as_xyz
x,y,z
-x,-y,-z

loop_
_atom_site_label
_atom_site_type_symbol
_atom_site_fract_x
_atom_site_fract_y
_atom_site_fract_z
_atom_site_U_iso_or_equiv
_atom_site_adp_type
_atom_site_occupancy
_atom_site_calc_flag
_atom_site_refinement_flags
O(1) O 1.3954(2) 0.0098(1) 0.66423(8) 0.0172(2) Uani 1.00 d .
O(2) O 0.4589(2) -0.1273(1) 0.91449(9) 0.0220(2) Uani 1.00 d .
O(3) O -0.0131(2) -0.3216(2) 0.9317(1) 0.0285(3) Uani 1.00 d .
N(1) N 0.5960(2) 0.4138(1) 0.67045(10) 0.0158(2) Uani 1.00 d .
N(2) N 1.2074(2) 0.1566(1) 0.48290(10) 0.0145(2) Uani 1.00 d .
N(3) N 0.8079(2) 0.3491(1) 0.48196(9) 0.0148(2) Uani 1.00 d .
C(1) C 1.2075(2) 0.1183(1) 0.6159(1) 0.0141(3) Uani 1.00 d .
C(2) C 0.9940(2) 0.2048(2) 0.6831(1) 0.0149(3) Uani 1.00 d .
C(3) C 0.8008(2) 0.3207(1) 0.6151(1) 0.0139(3) Uani 1.00 d .
C(4) C 1.0103(2) 0.2663(1) 0.4236(1) 0.0150(3) Uani 1.00 d .
C(5) C 0.5392(3) 0.3950(2) 0.8078(1) 0.0198(3) Uani 1.00 d .
H(1) H 1.348(4) 0.105(3) 0.432(2) 0.033(5) Uiso 1.00 calc .
H(2) H 0.483(4) 0.477(2) 0.620(2) 0.019(4) Uiso 1.00 calc .
H(3) H 0.982(3) 0.179(2) 0.777(2) 0.020(4) Uiso 1.00 calc .
H(4) H 1.023(3) 0.283(2) 0.329(2) 0.020(4) Uiso 1.00 calc .
H(5) H 0.498(4) 0.274(2) 0.837(2) 0.032(4) Uiso 1.00 calc .
H(6) H 0.690(4) 0.426(2) 0.853(2) 0.033(4) Uiso 1.00 calc .
H(7) H 0.387(4) 0.480(2) 0.824(2) 0.034(5) Uiso 1.00 calc .
H(8) H 0.434(4) -0.065(3) 0.833(2) 0.043(5) Uiso 1.00 calc .
H(9) H 0.496(9) -0.057(6) 0.967(4) 0.05(1) Uiso 0.50 calc P
H(10) H 0.31(1) -0.182(7) 0.931(5) 0.06(1) Uiso 0.50 calc P
H(11) H 0.104(7) -0.254(4) 0.933(3) 0.017(7) Uiso 0.50 calc P
H(12) H -0.165(6) -0.262(3) 0.936(3) 0.073(8) Uiso 1.00 calc .
H(13) H -0.014(8) -0.419(5) 0.976(4) 0.037(10) Uiso 0.50 calc P

loop_
_atom_site_aniso_label
_atom_site_aniso_U_11
_atom_site_aniso_U_22
_atom_site_aniso_U_33
_atom_site_aniso_U_12
_atom_site_aniso_U_13
_atom_site_aniso_U_23
O(1) 0.0170(4) 0.0192(4) 0.0144(4) 0.0030(3) -0.0011(3) -0.0008(3)
O(2) 0.0264(5) 0.0233(5) 0.0160(5) -0.0030(4) -0.0022(4) 0.0000(4)
O(3) 0.0223(5) 0.0269(5) 0.0353(6) -0.0025(4) 0.0000(4) 0.0009(4)
N(1) 0.0152(5) 0.0187(5) 0.0124(5) 0.0023(4) 0.0003(4) -0.0010(4)
N(2) 0.0140(5) 0.0166(5) 0.0125(5) -0.0005(4) 0.0013(4) -0.0019(4)
N(3) 0.0151(5) 0.0160(5) 0.0130(5) -0.0009(4) -0.0012(4) -0.0002(4)
C(1) 0.0151(6) 0.0144(5) 0.0130(5) -0.0031(4) -0.0014(4) -0.0010(4)
C(2) 0.0153(6) 0.0168(5) 0.0125(5) -0.0017(4) 0.0004(4) -0.0008(4)
C(3) 0.0144(5) 0.0142(5) 0.0135(5) -0.0041(4) -0.0002(4) -0.0016(4)
C(4) 0.0162(6) 0.0160(5) 0.0128(5) -0.0027(4) -0.0001(4) -0.0009(4)
C(5) 0.0200(6) 0.0253(6) 0.0133(6) 0.0028(5) 0.0016(4) -0.0037(5)

loop_
_atom_type_symbol
_atom_type_description
_atom_type_scat_dispersion_real
_atom_type_scat_dispersion_imag
_atom_type_scat_source
C C 0.003 0.002
;International Tables for Crystallography
(1992, Vol. C, Tables 4.2.6.8 and 6.1.1.1)
;
H H 0.000 0.000
;International Tables for Crystallography
(1992, Vol. C, Table 6.1.1.2)
;
N N 0.006 0.003
;International Tables for Crystallography
(1992, Vol. C, Tables 4.2.6.8 and 6.1.1.1)
;
O O 0.011 0.006
;International Tables for Crystallography
(1992, Vol. C, Tables 4.2.6.8 and 6.1.1.1)
;

loop_
_geom_angle_atom_site_label_1
_geom_angle_atom_site_label_2
_geom_angle_atom_site_label_3
_geom_angle
_geom_angle_publ_flag
C(3) N(1) C(5) 123.3(1) yes
C(1) N(2) C(4) 121.55(10) yes
C(3) N(3) C(4) 116.36(10) yes
O(1) C(1) N(2) 117.8(1) yes
O(1) C(1) C(2) 126.5(1) yes
N(2) C(1) C(2) 115.67(10) yes
C(1) C(2) C(3) 119.5(1) yes
N(1) C(3) N(3) 114.1(1) yes
N(1) C(3) C(2) 124.0(1) yes
N(3) C(3) C(2) 121.9(1) yes
N(2) C(4) N(3) 124.9(1) yes

loop_
_geom_bond_atom_site_label_1
_geom_bond_atom_site_label_2
_geom_bond_distance
_geom_bond_publ_flag
O(1) C(1) 1.262(1) yes
N(1) C(3) 1.332(2) yes
N(1) C(5) 1.446(2) yes
N(2) C(1) 1.387(1) yes
N(2) C(4) 1.342(2) yes
N(3) C(3) 1.383(1) yes
N(3) C(4) 1.301(2) yes
C(1) C(2) 1.400(2) yes
C(2) C(3) 1.393(2) yes

loop_
_geom_contact_atom_site_label_1
_geom_contact_atom_site_label_2
_geom_contact_distance
_geom_contact_site_symmetry_2
O(1) O(2) 2.720(1) 1_655
O(1) N(2) 2.751(1) 2_856
O(1) C(3) 3.218(1) 1_655
O(1) C(4) 3.250(1) 2_756
O(1) N(1) 3.303(1) 1_655
O(1) C(2) 3.455(1) 1_655
O(1) N(3) 3.496(1) 2_756
O(1) C(5) 3.556(2) 1_655
O(1) O(1) 3.563(2) 2_856
O(1) C(4) 3.599(1) 2_856
O(2) O(2) 2.830(2) 2_657
O(2) O(3) 2.866(2) .
O(2) O(3) 2.880(2) 1_655
O(2) C(5) 3.345(2) 2_657
O(3) O(3) 2.897(2) 2_547
O(3) C(5) 3.589(2) 1_445
N(1) N(3) 2.944(2) 2_666
N(1) C(1) 3.190(2) 1_455
N(1) C(4) 3.290(2) 2_766
N(1) C(2) 3.496(2) 1_455
N(2) N(2) 3.258(2) 2_756
N(2) C(1) 3.320(1) 2_756
N(2) N(3) 3.432(1) 1_655
N(2) C(4) 3.490(2) 2_756
N(2) N(2) 3.569(2) 2_856
N(2) C(1) 3.595(2) 2_856
N(3) N(3) 3.164(2) 2_766
N(3) C(3) 3.347(1) 2_766
N(3) C(4) 3.376(2) 2_766
C(1) C(4) 3.262(2) 2_756
C(1) C(3) 3.439(2) 1_655
C(1) C(5) 3.590(2) 1_655
C(2) C(5) 3.529(2) 1_655
C(3) C(4) 3.316(2) 2_766

loop_
_geom_torsion_atom_site_label_1
_geom_torsion_atom_site_label_2
_geom_torsion_atom_site_label_3
_geom_torsion_atom_site_label_4
_geom_torsion
_geom_torsion_publ_flag
O(1) C(1) N(2) C(4) 177.92(10) yes
O(1) C(1) C(2) C(3) -179.7(1) yes
N(1) C(3) N(3) C(4) 177.51(9) yes
N(1) C(3) C(2) C(1) -177.6(1) yes
N(2) C(1) C(2) C(3) -0.2(2) yes
N(2) C(4) N(3) C(3) 0.4(2) yes
N(3) C(3) N(1) C(5) 175.53(10) yes
N(3) C(3) C(2) C(1) 2.2(2) yes
N(3) C(4) N(2) C(1) 1.6(2) yes
C(2) C(1) N(2) C(4) -1.6(2) yes
C(2) C(3) N(1) C(5) -4.7(2) yes
C(2) C(3) N(3) C(4) -2.3(2) yes
C(2) C(3) N(3) C(4) -2.3(2) yes
